data_7205410
loop_
_publ_author_name
'Zhang, Liang'
'Ren, Zhi-Gang'
'Li, Hong-Xi'
'Lang, Jian-Ping'

_publ_section_title
;
 Cleaving the framework of CuX with a tetrapyrazolyl-based ligand to
 construct [CuX]n-based coordination polymers
;
_journal_issue 5
_journal_name_full CrystEngComm
_journal_page_first 1400
_journal_paper_doi 10.1039/c0ce00513d
_journal_volume 13
_journal_year 2011
_chemical_formula_moiety 'C23 Cu2 I2 N8, C2 H3 N'
_chemical_formula_sum 'C25 H3 Cu2 I2 N9 O0'
_chemical_formula_weight 810.24
_chemical_name_systematic
;
?
;
_space_group_IT_number 14
_symmetry_cell_setting monoclinic
_symmetry_space_group_name_Hall '-P 2ybc'
_symmetry_space_group_name_H-M 'P 1 21/c 1'
_atom_sites_solution_hydrogens geom
_atom_sites_solution_primary direct
_atom_sites_solution_secondary difmap
_audit_creation_method SHELXL-97
_cell_angle_alpha 90.00
_cell_angle_beta 94.84(3)
_cell_angle_gamma 90.00
_cell_formula_units_Z 4
_cell_length_a 11.399(2)
_cell_length_b 18.994(4)
_cell_length_c 14.784(3)
_cell_measurement_reflns_used 13506
_cell_measurement_temperature 293(2)
_cell_measurement_theta_max 27.5204
_cell_measurement_theta_min 3.0515
_cell_volume 3189.5(11)
_computing_structure_refinement 'SHELXL-97 (Sheldrick, 1997)'
_computing_structure_solution 'SHELXS-97 (Sheldrick, 1990)'
_diffrn_ambient_temperature 293(2)
_diffrn_measured_fraction_theta_full 0.989
_diffrn_measured_fraction_theta_max 0.989
_diffrn_measurement_device_type 'Rigaku Mercury'
_diffrn_measurement_method dtprofit.ref
_diffrn_radiation_monochromator graphite
_diffrn_radiation_source 'fine-focus sealed tube'
_diffrn_radiation_type MoK\a
_diffrn_radiation_wavelength 0.71073
_diffrn_reflns_av_R_equivalents 0.0378
_diffrn_reflns_av_sigmaI/netI 0.0541
_diffrn_reflns_limit_h_max 14
_diffrn_reflns_limit_h_min -11
_diffrn_reflns_limit_k_max 24
_diffrn_reflns_limit_k_min -24
_diffrn_reflns_limit_l_max 19
_diffrn_reflns_limit_l_min -16
_diffrn_reflns_number 18059
_diffrn_reflns_theta_full 27.49
_diffrn_reflns_theta_max 27.49
_diffrn_reflns_theta_min 3.05
_diffrn_standards_decay_% 0
_diffrn_standards_interval_count 0
_diffrn_standards_interval_time 0
_diffrn_standards_number 0
_exptl_absorpt_coefficient_mu 3.297
_exptl_absorpt_correction_T_max 0.6376
_exptl_absorpt_correction_T_min 0.1779
_exptl_absorpt_correction_type multi-scan
_exptl_absorpt_process_details 'Jacobson, R. (1998) Private communication.'
_exptl_crystal_colour Colorless
_exptl_crystal_density_diffrn 1.687
_exptl_crystal_density_method 'not measured'
_exptl_crystal_description Block
_exptl_crystal_F_000 1520
_exptl_crystal_size_max 0.80
_exptl_crystal_size_mid 0.25
_exptl_crystal_size_min 0.15
_refine_diff_density_max 0.937
_refine_diff_density_min -1.011
_refine_diff_density_rms 0.170
_refine_ls_extinction_method none
_refine_ls_goodness_of_fit_ref 1.002
_refine_ls_hydrogen_treatment constr
_refine_ls_matrix_type full
_refine_ls_number_parameters 329
_refine_ls_number_reflns 7241
_refine_ls_number_restraints 0
_refine_ls_restrained_S_all 1.002
_refine_ls_R_factor_all 0.0687
_refine_ls_R_factor_gt 0.0501
_refine_ls_shift/su_max 0.028
_refine_ls_shift/su_mean 0.001
_refine_ls_structure_factor_coef Fsqd
_refine_ls_weighting_details 'calc w=1/[\s^2^(Fo^2^)+(0.0779P)^2^+0.0000P] where P=(Fo^2^+2Fc^2^)/3'
_refine_ls_weighting_scheme calc
_refine_ls_wR_factor_gt 0.1292
_refine_ls_wR_factor_ref 0.1426
_reflns_number_gt 5303
_reflns_number_total 7241
_reflns_threshold_expression >2sigma(I)
_cod_data_source_file C0CE00513D.TXT
_cod_data_source_block 4
_cod_original_sg_symbol_H-M 'P 21/c'
_cod_database_code 7205410

loop_
_symmetry_equiv_pos_as_xyz
'x, y, z'
'-x, y+1/2, -z+1/2'
'-x, -y, -z'
'x, -y-1/2, z-1/2'

loop_
_atom_site_label
_atom_site_type_symbol
_atom_site_fract_x
_atom_site_fract_y
_atom_site_fract_z
_atom_site_U_iso_or_equiv
_atom_site_adp_type
_atom_site_occupancy
_atom_site_symmetry_multiplicity
_atom_site_calc_flag
_atom_site_refinement_flags
_atom_site_disorder_assembly
_atom_site_disorder_group
Cu1 Cu 0.62105(6) 0.97330(3) 0.54365(5) 0.04164(18) Uani 1 1 d . . .
Cu2 Cu 0.92228(7) 0.94742(4) 0.95455(5) 0.04402(19) Uani 1 1 d . . .
I1 I 0.55446(3) 0.98267(2) 0.36741(2) 0.04967(14) Uani 1 1 d . . .
I2 I 1.03222(4) 0.927318(18) 1.11361(3) 0.05040(14) Uani 1 1 d . . .
C1 C 0.8533(4) 0.9158(3) 0.6661(3) 0.0335(10) Uani 1 1 d . . .
C2 C 0.7768(5) 0.9322(3) 0.7443(3) 0.0345(11) Uani 1 1 d . . .
C33 C 0.8352(5) 1.0765(3) 0.5506(4) 0.0392(12) Uani 1 1 d . . .
C4 C 0.9576(5) 1.0770(3) 0.5745(4) 0.0433(13) Uani 1 1 d . . .
C5 C 0.9817(5) 1.0141(3) 0.6194(4) 0.0372(12) Uani 1 1 d . . .
C3 C 0.7494(5) 0.8667(3) 0.7986(3) 0.0340(11) Uani 1 1 d . . .
C9 C 0.8450(5) 0.8016(3) 0.5771(4) 0.0401(12) Uani 1 1 d . . .
C10 C 0.5699(5) 0.8803(3) 0.8872(4) 0.0443(13) Uani 1 1 d . . .
C11 C 0.7592(6) 1.1328(3) 0.5021(5) 0.0564(16) Uani 1 1 d . . .
C12 C 0.6618(5) 0.9331(3) 1.0079(4) 0.0460(13) Uani 1 1 d . . .
C13 C 1.0948(5) 0.9862(3) 0.6640(4) 0.0508(15) Uani 1 1 d . . .
C14 C 0.5510(5) 0.9078(3) 0.9703(4) 0.0492(14) Uani 1 1 d . . .
C15 C 0.9711(5) 0.7812(3) 0.5973(4) 0.0502(15) Uani 1 1 d . . .
C16 C 0.8798(5) 0.7589(3) 0.8142(4) 0.0427(13) Uani 1 1 d . . .
C17 C 0.6909(7) 0.9684(4) 1.0981(4) 0.0625(18) Uani 1 1 d . . .
C18 C 0.9967(6) 0.7491(3) 0.8407(4) 0.0506(14) Uani 1 1 d . . .
C19 C 0.7546(6) 0.7665(3) 0.5301(4) 0.0479(14) Uani 1 1 d . . .
C20 C 1.0403(5) 0.8156(3) 0.8709(4) 0.0462(14) Uani 1 1 d . . .
C21 C 1.1630(6) 0.8352(4) 0.9072(5) 0.0636(18) Uani 1 1 d . . .
C22 C 0.7878(6) 0.7062(3) 0.7761(5) 0.0581(17) Uani 1 1 d . . .
C23 C 0.6545(6) 0.8095(3) 0.5315(4) 0.0470(14) Uani 1 1 d . . .
C24 C 0.5291(6) 0.7974(3) 0.4910(6) 0.072(2) Uani 1 1 d . . .
C25 C 0.4846(6) 0.8462(4) 0.8151(5) 0.0666(19) Uani 1 1 d . . .
C30 C 0.3555(15) 0.6272(10) 0.6990(12) 0.206(8) Uiso 1 1 d . . .
H30A H 0.3342 0.6021 0.7516 0.309 Uiso 1 1 calc R . .
H30B H 0.4396 0.6302 0.7002 0.309 Uiso 1 1 calc R . .
H30C H 0.3252 0.6028 0.6452 0.309 Uiso 1 1 calc R . .
C31 C 0.3074(16) 0.6958(11) 0.6990(13) 0.178(6) Uiso 1 1 d . . .
N1 N 0.8769(4) 0.9789(2) 0.6189(3) 0.0344(9) Uani 1 1 d . . .
N2 N 0.7864(4) 1.0174(2) 0.5766(3) 0.0354(9) Uani 1 1 d . . .
N7 N 0.6863(4) 0.8875(2) 0.8778(3) 0.0383(10) Uani 1 1 d . . .
N8 N 0.7430(4) 0.9214(2) 0.9495(3) 0.0407(10) Uani 1 1 d . . .
N6 N 0.9538(4) 0.8636(2) 0.8636(3) 0.0400(10) Uani 1 1 d . . .
N5 N 0.8552(4) 0.8280(2) 0.8277(3) 0.0365(10) Uani 1 1 d . . .
N3 N 0.7979(4) 0.8626(2) 0.6056(3) 0.0352(9) Uani 1 1 d . . .
N4 N 0.6816(4) 0.8689(2) 0.5779(3) 0.0405(10) Uani 1 1 d . . .
N9 N 0.2563(14) 0.7549(10) 0.6955(11) 0.217(6) Uiso 1 1 d . . .

loop_
_atom_site_aniso_label
_atom_site_aniso_U_11
_atom_site_aniso_U_22
_atom_site_aniso_U_33
_atom_site_aniso_U_23
_atom_site_aniso_U_13
_atom_site_aniso_U_12
Cu1 0.0393(4) 0.0414(4) 0.0436(4) -0.0011(3) 0.0003(3) 0.0007(3)
Cu2 0.0478(4) 0.0420(4) 0.0413(4) -0.0019(3) -0.0018(3) -0.0008(3)
I1 0.0407(2) 0.0733(3) 0.0350(2) -0.00248(17) 0.00253(16) 0.00968(18)
I2 0.0685(3) 0.0373(2) 0.0426(2) 0.00293(15) -0.01229(19) -0.00875(18)
C1 0.035(3) 0.036(3) 0.030(2) -0.002(2) 0.002(2) 0.001(2)
C2 0.040(3) 0.034(3) 0.029(2) -0.002(2) 0.004(2) 0.003(2)
C33 0.042(3) 0.034(3) 0.043(3) 0.002(2) 0.008(2) -0.003(2)
C4 0.042(3) 0.042(3) 0.047(3) -0.008(2) 0.008(3) -0.005(2)
C5 0.035(3) 0.040(3) 0.038(3) -0.011(2) 0.009(2) -0.003(2)
C3 0.038(3) 0.031(2) 0.032(2) 0.001(2) 0.004(2) 0.002(2)
C9 0.055(3) 0.030(3) 0.036(3) -0.001(2) 0.014(3) 0.007(2)
C10 0.037(3) 0.042(3) 0.054(3) 0.010(3) 0.003(3) -0.002(2)
C11 0.046(4) 0.045(3) 0.077(5) 0.015(3) 0.003(3) 0.002(3)
C12 0.045(3) 0.049(3) 0.045(3) 0.005(3) 0.009(3) 0.008(3)
C13 0.035(3) 0.060(4) 0.056(4) -0.002(3) -0.004(3) 0.000(3)
C14 0.046(3) 0.053(3) 0.050(3) 0.009(3) 0.008(3) 0.005(3)
C15 0.046(3) 0.049(3) 0.058(4) 0.008(3) 0.013(3) 0.018(3)
C16 0.060(4) 0.033(3) 0.036(3) 0.001(2) 0.013(3) 0.003(3)
C17 0.066(4) 0.079(5) 0.044(4) -0.007(3) 0.012(3) 0.010(4)
C18 0.058(4) 0.040(3) 0.055(3) 0.002(3) 0.009(3) 0.011(3)
C19 0.060(4) 0.042(3) 0.041(3) -0.008(2) 0.002(3) 0.003(3)
C20 0.050(3) 0.043(3) 0.045(3) 0.006(2) 0.004(3) 0.011(3)
C21 0.034(3) 0.067(4) 0.087(5) -0.002(4) -0.006(3) 0.006(3)
C22 0.073(5) 0.035(3) 0.067(4) -0.002(3) 0.008(4) -0.011(3)
C23 0.055(4) 0.036(3) 0.048(3) -0.006(2) -0.004(3) 0.001(3)
C24 0.056(4) 0.052(4) 0.102(6) -0.023(4) -0.028(4) -0.004(3)
C25 0.043(4) 0.080(5) 0.074(5) 0.002(4) -0.005(3) -0.009(3)
N1 0.031(2) 0.038(2) 0.034(2) -0.0028(18) 0.0038(18) 0.0003(18)
N2 0.032(2) 0.035(2) 0.039(2) 0.0019(18) 0.0026(19) -0.0001(18)
N7 0.039(2) 0.042(2) 0.035(2) 0.0028(19) 0.0052(19) 0.000(2)
N8 0.041(3) 0.047(3) 0.035(2) -0.0012(19) 0.005(2) 0.001(2)
N6 0.038(3) 0.035(2) 0.046(2) 0.002(2) -0.001(2) 0.0018(19)
N5 0.042(3) 0.026(2) 0.041(2) 0.0006(18) 0.003(2) -0.0001(18)
N3 0.034(2) 0.038(2) 0.033(2) -0.0042(18) -0.0001(18) 0.0073(19)
N4 0.038(2) 0.032(2) 0.051(3) -0.013(2) -0.002(2) 0.0021(19)

loop_
_atom_type_symbol
_atom_type_description
_atom_type_scat_dispersion_real
_atom_type_scat_dispersion_imag
_atom_type_scat_source
C C 0.0033 0.0016 'International Tables Vol C Tables 4.2.6.8 and 6.1.1.4'
H H 0.0000 0.0000 'International Tables Vol C Tables 4.2.6.8 and 6.1.1.4'
N N 0.0061 0.0033 'International Tables Vol C Tables 4.2.6.8 and 6.1.1.4'
O O 0.0106 0.0060 'International Tables Vol C Tables 4.2.6.8 and 6.1.1.4'
Cu Cu 0.3201 1.2651 'International Tables Vol C Tables 4.2.6.8 and 6.1.1.4'
I I -0.4742 1.8119 'International Tables Vol C Tables 4.2.6.8 and 6.1.1.4'

loop_
_geom_angle_atom_site_label_1
_geom_angle_atom_site_label_2
_geom_angle_atom_site_label_3
_geom_angle
_geom_angle_site_symmetry_1
_geom_angle_site_symmetry_3
_geom_angle_publ_flag
N2 Cu1 N4 92.88(16) . . ?
N2 Cu1 I1 117.91(12) . 3_676 ?
N4 Cu1 I1 114.84(13) . 3_676 ?
N2 Cu1 I1 112.35(12) . . ?
N4 Cu1 I1 110.67(13) . . ?
I1 Cu1 I1 107.66(3) 3_676 . ?
N8 Cu2 N6 90.98(17) . . ?
N8 Cu2 I2 113.08(13) . . ?
N6 Cu2 I2 111.54(12) . . ?
N8 Cu2 I2 114.76(13) . 3_777 ?
N6 Cu2 I2 112.39(12) . 3_777 ?
I2 Cu2 I2 112.39(3) . 3_777 ?
N8 Cu2 Cu2 136.78(13) . 3_777 ?
N6 Cu2 Cu2 132.24(13) . 3_777 ?
I2 Cu2 Cu2 57.08(3) . 3_777 ?
I2 Cu2 Cu2 55.31(3) 3_777 3_777 ?
Cu1 I1 Cu1 72.34(3) 3_676 . ?
Cu2 I2 Cu2 67.61(3) . 3_777 ?
N1 C1 N3 111.9(4) . . ?
N1 C1 C2 109.9(4) . . ?
N3 C1 C2 111.0(4) . . ?
C3 C2 C1 112.6(4) . . ?
N2 C33 C4 111.4(5) . . ?
N2 C33 C11 119.7(5) . . ?
C4 C33 C11 128.9(5) . . ?
C5 C4 C33 105.5(5) . . ?
N1 C5 C4 106.3(5) . . ?
N1 C5 C13 123.3(5) . . ?
C4 C5 C13 130.3(5) . . ?
N5 C3 N7 110.4(4) . . ?
N5 C3 C2 111.6(4) . . ?
N7 C3 C2 109.5(4) . . ?
N3 C9 C19 105.9(5) . . ?
N3 C9 C15 123.9(5) . . ?
C19 C9 C15 130.2(5) . . ?
N7 C10 C14 106.5(5) . . ?
N7 C10 C25 123.0(6) . . ?
C14 C10 C25 130.5(6) . . ?
N8 C12 C14 109.4(5) . . ?
N8 C12 C17 122.3(6) . . ?
C14 C12 C17 128.4(6) . . ?
C10 C14 C12 106.2(5) . . ?
N5 C16 C18 107.2(5) . . ?
N5 C16 C22 123.0(5) . . ?
C18 C16 C22 129.8(5) . . ?
C16 C18 C20 106.0(5) . . ?
C9 C19 C23 106.6(5) . . ?
N6 C20 C18 110.3(5) . . ?
N6 C20 C21 121.0(5) . . ?
C18 C20 C21 128.7(5) . . ?
N4 C23 C19 110.2(5) . . ?
N4 C23 C24 119.8(5) . . ?
C19 C23 C24 130.0(5) . . ?
C31 C30 H30A 109.5 . . ?
C31 C30 H30B 109.5 . . ?
H30A C30 H30B 109.5 . . ?
C31 C30 H30C 109.5 . . ?
H30A C30 H30C 109.5 . . ?
H30B C30 H30C 109.5 . . ?
N9 C31 C30 175(2) . . ?
N2 N1 C5 111.4(4) . . ?
N2 N1 C1 120.5(4) . . ?
C5 N1 C1 127.5(4) . . ?
C33 N2 N1 105.4(4) . . ?
C33 N2 Cu1 131.9(4) . . ?
N1 N2 Cu1 121.5(3) . . ?
C10 N7 N8 112.0(5) . . ?
C10 N7 C3 127.0(5) . . ?
N8 N7 C3 120.9(4) . . ?
C12 N8 N7 105.9(5) . . ?
C12 N8 Cu2 131.5(4) . . ?
N7 N8 Cu2 122.6(3) . . ?
C20 N6 N5 105.5(4) . . ?
C20 N6 Cu2 128.2(4) . . ?
N5 N6 Cu2 115.7(3) . . ?
C16 N5 N6 111.0(4) . . ?
C16 N5 C3 128.5(5) . . ?
N6 N5 C3 119.8(4) . . ?
N4 N3 C9 112.5(4) . . ?
N4 N3 C1 119.0(4) . . ?
C9 N3 C1 128.3(5) . . ?
C23 N4 N3 104.8(4) . . ?
C23 N4 Cu1 126.9(4) . . ?
N3 N4 Cu1 116.0(3) . . ?

loop_
_geom_bond_atom_site_label_1
_geom_bond_atom_site_label_2
_geom_bond_distance
_geom_bond_site_symmetry_2
_geom_bond_publ_flag
Cu1 N2 2.083(4) . ?
Cu1 N4 2.146(4) . ?
Cu1 I1 2.6219(10) 3_676 ?
Cu1 I1 2.6576(10) . ?
Cu2 N8 2.098(5) . ?
Cu2 N6 2.133(5) . ?
Cu2 I2 2.5978(11) . ?
Cu2 I2 2.6520(9) 3_777 ?
Cu2 Cu2 2.9212(15) 3_777 ?
I1 Cu1 2.6219(10) 3_676 ?
I2 Cu2 2.6520(9) 3_777 ?
C1 N1 1.423(7) . ?
C1 N3 1.458(6) . ?
C1 C2 1.537(7) . ?
C2 C3 1.527(7) . ?
C33 N2 1.323(7) . ?
C33 C4 1.409(8) . ?
C33 C11 1.518(8) . ?
C4 C5 1.383(8) . ?
C5 N1 1.369(7) . ?
C5 C13 1.494(8) . ?
C3 N5 1.446(6) . ?
C3 N7 1.479(6) . ?
C9 N3 1.358(6) . ?
C9 C19 1.367(8) . ?
C9 C15 1.496(8) . ?
C10 N7 1.352(7) . ?
C10 C14 1.368(8) . ?
C10 C25 1.525(9) . ?
C12 N8 1.337(7) . ?
C12 C14 1.420(9) . ?
C12 C17 1.503(9) . ?
C16 N5 1.362(7) . ?
C16 C18 1.370(8) . ?
C16 C22 1.522(8) . ?
C18 C20 1.415(9) . ?
C19 C23 1.405(9) . ?
C20 N6 1.342(7) . ?
C20 C21 1.502(9) . ?
C23 N4 1.342(7) . ?
C23 C24 1.520(9) . ?
C30 C31 1.41(2) . ?
C30 H30A 0.9600 . ?
C30 H30B 0.9600 . ?
C30 H30C 0.9600 . ?
C31 N9 1.26(2) . ?
N1 N2 1.372(6) . ?
N7 N8 1.356(6) . ?
N6 N5 1.378(6) . ?
N3 N4 1.359(6) . ?
